data_7036594
loop_
_publ_author_name
'Zou, Hua-Hong'
'Sheng, Liang-Bing'
'Liang, Fu-Pei'
'Chen, Zi-Lu'
'Zhang, Yi-Quan'

_publ_section_title
;
 Experimental and theoretical investigations of four 3d-4f butterfly
 single-molecule magnets.
;
_journal_issue 42
_journal_name_full 'Dalton transactions (Cambridge, England : 2003)'
_journal_page_first 18544
_journal_page_last 18552
_journal_paper_doi 10.1039/c5dt03368c
_journal_volume 44
_journal_year 2015
_chemical_formula_sum 'C82 H150 Co2 Dy4 N0 O44'
_chemical_formula_weight 2607.88
_chemical_name_systematic
; 
 ? 
;
_space_group_IT_number 2
_symmetry_cell_setting triclinic
_symmetry_space_group_name_Hall '-P 1'
_symmetry_space_group_name_H-M 'P -1'
_atom_sites_solution_hydrogens geom
_atom_sites_solution_primary direct
_atom_sites_solution_secondary difmap
_audit_creation_method SHELXL-97
_audit_update_record
;
2014-11-26 deposited with the CCDC.
2015-09-22 downloaded from the CCDC.
;
_cell_angle_alpha 112.329(6)
_cell_angle_beta 91.119(8)
_cell_angle_gamma 107.560(8)
_cell_formula_units_Z 1
_cell_length_a 12.5549(17)
_cell_length_b 14.5434(9)
_cell_length_c 17.2581(12)
_cell_measurement_temperature 293(2)
_cell_volume 2746.7(5)
_computing_cell_refinement
;
CrysAlisPro, Oxford Diffraction Ltd.,
Version 1.171.34.44 (release 20-10-2014 CrysAlis171 .NET)
(compiled Oct 20 2014,15:11:02)
;
_computing_data_collection
;
CrysAlisPro, Oxford Diffraction Ltd.,
Version 1.171.34.44 (release 20-10-2014 CrysAlis171 .NET)
(compiled Oct 20 2014,15:11:02)
;
_computing_data_reduction
;
CrysAlisPro, Oxford Diffraction Ltd.,
Version 1.171.34.44 (release 20-10-2014 CrysAlis171 .NET)
(compiled Oct 20 2014,15:11:02)
;
_computing_molecular_graphics 'SHELXTL (Bruker, 1998)'
_computing_publication_material 'SHELXTL (Bruker, 1998)'
_computing_structure_refinement 'SHELXL-97 (Sheldrick, 1997)'
_computing_structure_solution 'SHELXS-97 (Sheldrick, 1990)'
_diffrn_ambient_temperature 293(2)
_diffrn_measured_fraction_theta_full 0.998
_diffrn_measured_fraction_theta_max 0.998
_diffrn_measurement_device_type 'Bruker SMART CCD'
_diffrn_measurement_method 'area detector'
_diffrn_radiation_monochromator graphite
_diffrn_radiation_source 'fine-focus sealed tube'
_diffrn_radiation_type MoK\a
_diffrn_radiation_wavelength 0.71073
_diffrn_reflns_av_R_equivalents 0.0381
_diffrn_reflns_av_sigmaI/netI 0.0577
_diffrn_reflns_limit_h_max 14
_diffrn_reflns_limit_h_min -14
_diffrn_reflns_limit_k_max 17
_diffrn_reflns_limit_k_min -17
_diffrn_reflns_limit_l_max 18
_diffrn_reflns_limit_l_min -20
_diffrn_reflns_number 20223
_diffrn_reflns_theta_full 25.01
_diffrn_reflns_theta_max 25.01
_diffrn_reflns_theta_min 2.89
_exptl_absorpt_coefficient_mu 3.061
_exptl_absorpt_correction_T_max 0.163
_exptl_absorpt_correction_T_min 0.112
_exptl_absorpt_correction_type multi-scan
_exptl_absorpt_process_details
;
CrysAlisPro, Agilent Technologies,
Version 1.171.35.21 (release 20-10-2014 CrysAlis171 .NET)
(compiled Oct 20 2014,18:06:46)
Empirical absorption correction using spherical harmonics,
 implemented in SCALE3 ABSPACK scaling algorithm.
;
_exptl_crystal_colour red-brown
_exptl_crystal_density_diffrn 1.577
_exptl_crystal_density_method 'not measured'
_exptl_crystal_description block
_exptl_crystal_F_000 1312
_exptl_crystal_preparation 'Magnetic properties'
_exptl_crystal_size_max 0.23
_exptl_crystal_size_mid 0.20
_exptl_crystal_size_min 0.18
_refine_diff_density_max 1.551
_refine_diff_density_min -1.646
_refine_diff_density_rms 0.141
_refine_ls_extinction_method none
_refine_ls_goodness_of_fit_ref 1.059
_refine_ls_hydrogen_treatment mixed
_refine_ls_matrix_type full
_refine_ls_number_parameters 614
_refine_ls_number_reflns 9657
_refine_ls_number_restraints 1477
_refine_ls_restrained_S_all 1.092
_refine_ls_R_factor_all 0.0619
_refine_ls_R_factor_gt 0.0479
_refine_ls_shift/su_max 0.020
_refine_ls_shift/su_mean 0.002
_refine_ls_structure_factor_coef Fsqd
_refine_ls_weighting_details 'calc w=1/[\s^2^(Fo^2^)+(0.0576P)^2^+11.2832P] where P=(Fo^2^+2Fc^2^)/3'
_refine_ls_weighting_scheme calc
_refine_ls_wR_factor_gt 0.1235
_refine_ls_wR_factor_ref 0.1386
_reflns_number_gt 7809
_reflns_number_total 9657
_reflns_threshold_expression >2sigma(I)
_cod_data_source_file c5dt03368c2.cif
_cod_data_source_block 1
_cod_depositor_comments
;
The following automatic conversions were performed:

'_symmetry_cell_setting' value 'Triclinic' changed to 'triclinic'
according to
/usr/data/users/saulius/crontab/automatic-downloads/rss-feeds/RSC/lib/dictionaries/cif_core.dic
dictionary named 'cif_core.dic' version 2.4.2 from 2011-04-26.

Automatic conversion script
Id: cif_fix_values 3271 2015-04-21 07:52:19Z andrius 

 Adding full bibliography for 7036592--7036595.cif.
;
_cod_original_sg_symbol_H-M P-1
_cod_database_code 7036594

loop_
_symmetry_equiv_pos_as_xyz
'x, y, z'
'-x, -y, -z'

loop_
_atom_site_label
_atom_site_type_symbol
_atom_site_fract_x
_atom_site_fract_y
_atom_site_fract_z
_atom_site_U_iso_or_equiv
_atom_site_adp_type
_atom_site_occupancy
_atom_site_symmetry_multiplicity
_atom_site_calc_flag
_atom_site_refinement_flags
Dy1 Dy 0.33690(3) 0.92092(3) 0.33074(2) 0.03522(12) Uani 1 1 d .
Dy2 Dy 0.33513(3) 0.92570(3) 0.09973(2) 0.03797(13) Uani 1 1 d .
O1 O 0.4770(5) 0.9177(4) 0.4323(3) 0.0384(10) Uani 1 1 d DU
H1E H 0.4921 0.8613 0.4215 0.046 Uiso 1 1 d RD
O3 O 0.4953(5) 1.0816(4) 0.4027(3) 0.0384(10) Uani 1 1 d U
O4 O 0.3890(5) 1.0078(4) 0.2413(3) 0.0443(10) Uani 1 1 d U
O5 O 0.3118(5) 0.9882(4) 0.4734(3) 0.0424(11) Uani 1 1 d U
O9 O 0.4070(6) 1.0941(5) 0.0892(4) 0.0562(13) Uani 1 1 d U
O11 O 0.2157(5) 1.0381(5) 0.3711(4) 0.0504(12) Uani 1 1 d U
O12 O 0.3035(5) 0.8098(4) 0.4982(3) 0.0492(12) Uani 1 1 d U
O14 O 0.6653(5) 1.0173(5) 0.3693(4) 0.0548(13) Uani 1 1 d U
O15 O 0.5228(5) 0.9418(4) 0.0717(4) 0.0523(14) Uani 1 1 d U
H15E H 0.5683 1.0032 0.1022 0.063 Uiso 1 1 d R
H15F H 0.5268 0.9295 0.0198 0.063 Uiso 1 1 d R
O16 O 0.2378(6) 1.0524(5) 0.1205(4) 0.0626(14) Uani 1 1 d U
O34 O 0.5523(8) 0.7503(6) 0.3936(5) 0.097(2) Uani 1 1 d U
O35 O 0.5720(8) 0.7511(6) 0.5218(5) 0.096(2) Uani 1 1 d U
H35 H 0.5515 0.8026 0.5338 0.144 Uiso 1 1 calc R
O36 O 0.2962(6) 0.8515(5) -0.0397(4) 0.0680(15) Uani 1 1 d U
O37 O 0.2986(7) 0.8858(6) -0.1526(4) 0.080(2) Uani 1 1 d U
O38 O 0.3603(6) 0.7820(4) 0.1117(4) 0.0565(13) Uani 1 1 d U
O39 O 0.4119(6) 0.8041(4) 0.2432(4) 0.0554(12) Uani 1 1 d U
O40 O 0.1518(6) 0.8319(5) 0.1026(4) 0.0690(15) Uani 1 1 d U
O41 O 0.1796(6) 0.8370(5) 0.2312(4) 0.0675(14) Uani 1 1 d U
O42 O 0.2425(5) 0.7752(4) 0.3645(4) 0.0565(13) Uani 1 1 d U
O43 O 0.0032(16) 0.7709(18) 0.6381(11) 0.271(8) Uani 1 1 d U
H43B H 0.0471 0.7398 0.6115 0.326 Uiso 1 1 d R
H43C H 0.0394 0.8215 0.6844 0.326 Uiso 1 1 d R
O44 O 0.1276(14) 0.9657(15) 0.7994(9) 0.228(7) Uani 1 1 d U
H44C H 0.1753 0.9437 0.8161 0.273 Uiso 1 1 d R
H44D H 0.0876 0.9825 0.8381 0.273 Uiso 1 1 d R
O45 O 0.0050(9) 0.9845(8) 0.0853(7) 0.140(3) Uani 1 1 d U
H45C H 0.0757 1.0113 0.1028 0.168 Uiso 1 1 d R
H45A H -0.0156 0.9176 0.0651 0.168 Uiso 1 1 d R
C1 C 0.2359(8) 1.0344(7) 0.5045(5) 0.0490(15) Uani 1 1 d U
C2 C 0.2059(8) 1.0527(7) 0.5843(6) 0.0525(17) Uani 1 1 d U
C3 C 0.1282(9) 1.1049(8) 0.6109(6) 0.065(2) Uani 1 1 d U
H3 H 0.1109 1.1202 0.6656 0.079 Uiso 1 1 calc R
C4 C 0.0766(9) 1.1343(8) 0.5579(6) 0.068(2) Uani 1 1 d U
H4 H 0.0242 1.1684 0.5763 0.081 Uiso 1 1 calc R
C5 C 0.1034(9) 1.1125(8) 0.4762(6) 0.0612(18) Uani 1 1 d U
H5 H 0.0679 1.1307 0.4392 0.073 Uiso 1 1 calc R
C6 C 0.1826(8) 1.0641(7) 0.4510(6) 0.0532(17) Uani 1 1 d U
C7 C 0.1661(9) 1.0693(8) 0.3132(6) 0.062(2) Uani 1 1 d U
H7A H 0.0864 1.0308 0.2985 0.094 Uiso 1 1 calc R
H7B H 0.2009 1.0544 0.2629 0.094 Uiso 1 1 calc R
H7C H 0.1779 1.1436 0.3397 0.094 Uiso 1 1 calc R
C8 C 0.1237(9) 0.7987(7) 0.1584(6) 0.0587(18) Uani 1 1 d U
C9 C 0.0147(10) 0.7066(8) 0.1366(7) 0.070(2) Uani 1 1 d U
C10 C -0.0516(12) 0.6768(11) 0.0582(9) 0.122(4) Uani 1 1 d U
H10A H -0.1028 0.6059 0.0404 0.182 Uiso 1 1 calc R
H10B H -0.0031 0.6806 0.0164 0.182 Uiso 1 1 calc R
H10C H -0.0939 0.7236 0.0647 0.182 Uiso 1 1 calc R
C11 C -0.0414(13) 0.7128(12) 0.2112(9) 0.122(4) Uani 1 1 d U
H11A H -0.0877 0.7564 0.2180 0.184 Uiso 1 1 calc R
H11B H 0.0146 0.7428 0.2607 0.184 Uiso 1 1 calc R
H11C H -0.0878 0.6433 0.2039 0.184 Uiso 1 1 calc R
C12 C 0.0609(13) 0.6131(11) 0.1240(10) 0.123(4) Uani 1 1 d U
H12A H 0.0985 0.6000 0.0750 0.185 Uiso 1 1 calc R
H12B H -0.0010 0.5508 0.1161 0.185 Uiso 1 1 calc R
H12C H 0.1133 0.6318 0.1731 0.185 Uiso 1 1 calc R
C13 C 0.2441(8) 0.7506(7) 0.4255(6) 0.0542(18) Uani 1 1 d U
C14 C 0.1711(9) 0.6424(7) 0.4181(6) 0.065(2) Uani 1 1 d U
C15 C 0.2011(12) 0.6178(9) 0.4881(8) 0.101(3) Uani 1 1 d U
H15A H 0.1892 0.6669 0.5401 0.151 Uiso 1 1 calc R
H15B H 0.2792 0.6227 0.4916 0.151 Uiso 1 1 calc R
H15C H 0.1547 0.5475 0.4787 0.151 Uiso 1 1 calc R
C16 C 0.0538(12) 0.6353(10) 0.4059(10) 0.107(4) Uani 1 1 d U
H16A H 0.0057 0.5669 0.3998 0.161 Uiso 1 1 calc R
H16B H 0.0385 0.6458 0.3557 0.161 Uiso 1 1 calc R
H16C H 0.0396 0.6885 0.4540 0.161 Uiso 1 1 calc R
C17 C 0.1811(13) 0.5604(9) 0.3354(8) 0.106(4) Uani 1 1 d U
H17A H 0.1272 0.4929 0.3262 0.159 Uiso 1 1 calc R
H17B H 0.2560 0.5566 0.3376 0.159 Uiso 1 1 calc R
H17C H 0.1663 0.5794 0.2898 0.159 Uiso 1 1 calc R
C18 C 0.2690(9) 0.8218(8) -0.1182(6) 0.063(2) Uani 1 1 d U
C19 C 0.1972(11) 0.7091(9) -0.1686(7) 0.081(3) Uani 1 1 d U
C20 C 0.2137(13) 0.6734(11) -0.2595(8) 0.118(4) Uani 1 1 d U
H20A H 0.1861 0.7117 -0.2851 0.176 Uiso 1 1 calc R
H20B H 0.1729 0.5993 -0.2888 0.176 Uiso 1 1 calc R
H20C H 0.2927 0.6862 -0.2630 0.176 Uiso 1 1 calc R
C21 C 0.0753(12) 0.7037(11) -0.1547(9) 0.119(4) Uani 1 1 d U
H21A H 0.0713 0.7293 -0.0951 0.179 Uiso 1 1 calc R
H21B H 0.0258 0.6319 -0.1824 0.179 Uiso 1 1 calc R
H21C H 0.0526 0.7464 -0.1781 0.179 Uiso 1 1 calc R
C22 C 0.2259(13) 0.6373(10) -0.1326(9) 0.110(4) Uani 1 1 d U
H22A H 0.3046 0.6454 -0.1330 0.166 Uiso 1 1 calc R
H22B H 0.1812 0.5653 -0.1668 0.166 Uiso 1 1 calc R
H22C H 0.2100 0.6559 -0.0756 0.166 Uiso 1 1 calc R
C23 C 0.3213(9) 1.1181(7) 0.1093(6) 0.0603(17) Uani 1 1 d U
C24 C 0.3158(10) 1.2257(8) 0.1218(7) 0.069(2) Uani 1 1 d U
C25 C 0.4352(13) 1.3037(10) 0.1473(10) 0.117(4) Uani 1 1 d U
H25A H 0.4744 1.2907 0.0991 0.176 Uiso 1 1 calc R
H25B H 0.4741 1.2956 0.1915 0.176 Uiso 1 1 calc R
H25C H 0.4327 1.3742 0.1674 0.176 Uiso 1 1 calc R
C26 C 0.2552(14) 1.2647(11) 0.1919(10) 0.120(4) Uani 1 1 d U
H26A H 0.1754 1.2287 0.1739 0.180 Uiso 1 1 calc R
H26B H 0.2713 1.3390 0.2090 0.180 Uiso 1 1 calc R
H26C H 0.2791 1.2518 0.2389 0.180 Uiso 1 1 calc R
C27 C 0.2788(14) 1.2197(10) 0.0391(9) 0.113(4) Uani 1 1 d U
H27A H 0.1987 1.1841 0.0240 0.169 Uiso 1 1 calc R
H27B H 0.3169 1.1814 -0.0024 0.169 Uiso 1 1 calc R
H27C H 0.2966 1.2897 0.0412 0.169 Uiso 1 1 calc R
C28 C 0.4685(7) 1.1116(6) 0.2791(5) 0.0449(14) Uani 1 1 d U
H28A H 0.4298 1.1613 0.3061 0.054 Uiso 1 1 calc R
H28B H 0.5055 1.1304 0.2358 0.054 Uiso 1 1 calc R
C29 C 0.5553(7) 1.1176(6) 0.3438(5) 0.0432(15) Uani 1 1 d U
H29 H 0.6060 1.1905 0.3736 0.052 Uiso 1 1 calc R
C30 C 0.6228(8) 1.0464(7) 0.3047(5) 0.0476(15) Uani 1 1 d U
H30A H 0.5755 0.9833 0.2576 0.057 Uiso 1 1 calc R
H30B H 0.6857 1.0823 0.2834 0.057 Uiso 1 1 calc R
C31 C 0.7435(8) 0.9768(7) 0.3573(5) 0.0495(17) Uani 1 1 d U
H31 H 0.7706 0.9651 0.3058 0.059 Uiso 1 1 calc R
C32 C 0.5619(12) 0.6987(10) 0.1518(9) 0.106(4) Uani 1 1 d U
H32A H 0.5844 0.7448 0.2108 0.159 Uiso 1 1 calc R
H32B H 0.5934 0.7367 0.1181 0.159 Uiso 1 1 calc R
H32C H 0.5889 0.6402 0.1397 0.159 Uiso 1 1 calc R
C33 C 0.4364(10) 0.6589(8) 0.1315(6) 0.066(2) Uani 1 1 d U
C34 C 0.3889(13) 0.5899(9) 0.1760(8) 0.098(3) Uani 1 1 d U
H34A H 0.4149 0.5304 0.1565 0.146 Uiso 1 1 calc R
H34B H 0.3079 0.5658 0.1645 0.146 Uiso 1 1 calc R
H34C H 0.4133 0.6289 0.2359 0.146 Uiso 1 1 calc R
C35 C 0.3961(13) 0.5958(9) 0.0370(8) 0.100(3) Uani 1 1 d U
H35A H 0.4050 0.5279 0.0204 0.150 Uiso 1 1 calc R
H35B H 0.4400 0.6328 0.0064 0.150 Uiso 1 1 calc R
H35C H 0.3179 0.5868 0.0246 0.150 Uiso 1 1 calc R
C36 C 0.3983(9) 0.7543(7) 0.1633(6) 0.0551(17) Uani 1 1 d U
C37 C 0.5755(12) 0.7102(9) 0.4393(8) 0.084(3) Uani 1 1 d U
C38 C 0.6132(14) 0.6128(10) 0.4102(9) 0.102(3) Uani 1 1 d U
C39 C 0.6956(14) 0.6188(11) 0.4793(10) 0.114(4) Uani 1 1 d U
H39A H 0.6758 0.6531 0.5337 0.172 Uiso 1 1 calc R
H39B H 0.7709 0.6582 0.4764 0.172 Uiso 1 1 calc R
H39C H 0.6920 0.5488 0.4712 0.172 Uiso 1 1 calc R
C40 C 0.5074(14) 0.5229(11) 0.3905(10) 0.127(4) Uani 1 1 d U
H40A H 0.5250 0.4591 0.3762 0.190 Uiso 1 1 calc R
H40B H 0.4597 0.5170 0.3435 0.190 Uiso 1 1 calc R
H40C H 0.4690 0.5342 0.4391 0.190 Uiso 1 1 calc R
C41 C 0.6689(15) 0.6058(12) 0.3309(10) 0.127(4) Uani 1 1 d U
H41A H 0.7057 0.5539 0.3182 0.191 Uiso 1 1 calc R
H41B H 0.7236 0.6731 0.3409 0.191 Uiso 1 1 calc R
H41C H 0.6122 0.5860 0.2840 0.191 Uiso 1 1 calc R
Co5 Co 0.59443(8) 1.05080(7) 0.46659(6) 0.0328(2) Uani 1 1 d .

loop_
_atom_site_aniso_label
_atom_site_aniso_U_11
_atom_site_aniso_U_22
_atom_site_aniso_U_33
_atom_site_aniso_U_23
_atom_site_aniso_U_13
_atom_site_aniso_U_12
Dy1 0.0493(2) 0.0299(2) 0.0228(2) 0.01017(14) 0.00199(15) 0.00919(16)
Dy2 0.0525(2) 0.0326(2) 0.0241(2) 0.01157(15) 0.00410(16) 0.00779(16)
O1 0.058(2) 0.038(2) 0.029(2) 0.0190(17) 0.0092(18) 0.0211(18)
O3 0.055(2) 0.040(2) 0.026(2) 0.0185(17) 0.0075(19) 0.0171(19)
O4 0.063(2) 0.044(2) 0.035(2) 0.0226(17) 0.0079(19) 0.0206(18)
O5 0.052(2) 0.052(2) 0.032(2) 0.0217(18) 0.0136(19) 0.0209(19)
O9 0.071(3) 0.050(3) 0.057(3) 0.030(2) 0.016(2) 0.023(2)
O11 0.061(3) 0.061(2) 0.040(2) 0.025(2) 0.009(2) 0.028(2)
O12 0.061(3) 0.045(2) 0.038(3) 0.023(2) 0.001(2) 0.003(2)
O14 0.069(3) 0.054(3) 0.040(3) 0.019(2) 0.011(2) 0.017(2)
O15 0.061(3) 0.046(3) 0.044(3) 0.018(2) 0.012(3) 0.010(3)
O16 0.073(3) 0.058(3) 0.065(3) 0.034(2) 0.012(2) 0.020(2)
O34 0.131(5) 0.082(4) 0.079(4) 0.026(4) 0.006(4) 0.048(4)
O35 0.133(6) 0.084(4) 0.076(5) 0.028(4) 0.015(4) 0.049(4)
O36 0.085(3) 0.065(3) 0.045(3) 0.024(2) 0.005(3) 0.010(3)
O37 0.091(5) 0.092(4) 0.046(4) 0.040(3) -0.005(3) 0.000(4)
O38 0.083(3) 0.047(2) 0.044(3) 0.025(2) 0.009(2) 0.020(2)
O39 0.081(3) 0.046(2) 0.042(2) 0.0169(19) 0.009(2) 0.027(2)
O40 0.076(3) 0.065(3) 0.062(3) 0.034(2) 0.000(3) 0.008(2)
O41 0.075(3) 0.060(3) 0.052(3) 0.016(2) -0.010(2) 0.013(2)
O42 0.071(3) 0.049(2) 0.041(2) 0.026(2) -0.006(2) 0.000(2)
O43 0.255(14) 0.45(2) 0.177(12) 0.126(13) 0.050(10) 0.213(15)
O44 0.224(14) 0.42(2) 0.153(11) 0.164(12) 0.075(9) 0.199(15)
O45 0.112(5) 0.133(5) 0.124(5) 0.028(4) 0.000(5) 0.004(5)
C1 0.058(3) 0.058(3) 0.040(3) 0.025(2) 0.013(3) 0.024(2)
C2 0.056(3) 0.069(3) 0.044(3) 0.026(3) 0.019(3) 0.031(3)
C3 0.067(4) 0.081(4) 0.049(4) 0.021(3) 0.020(3) 0.032(3)
C4 0.072(4) 0.081(4) 0.055(4) 0.025(3) 0.018(3) 0.036(3)
C5 0.067(3) 0.075(3) 0.051(3) 0.027(3) 0.013(3) 0.034(3)
C6 0.060(3) 0.065(3) 0.045(3) 0.026(3) 0.016(3) 0.030(3)
C7 0.077(5) 0.075(4) 0.049(4) 0.030(4) 0.012(4) 0.037(4)
C8 0.069(4) 0.053(3) 0.048(3) 0.023(3) 0.002(3) 0.010(3)
C9 0.076(4) 0.065(4) 0.051(4) 0.023(4) 0.007(4) -0.002(4)
C10 0.096(7) 0.114(7) 0.095(7) 0.030(6) -0.021(6) -0.027(6)
C11 0.100(7) 0.115(7) 0.089(7) 0.013(6) 0.028(6) -0.014(6)
C12 0.116(7) 0.086(6) 0.121(7) 0.024(6) 0.014(7) -0.007(6)
C13 0.066(4) 0.047(3) 0.044(3) 0.024(3) -0.001(3) 0.003(3)
C14 0.073(4) 0.051(4) 0.054(4) 0.028(3) -0.009(4) -0.009(4)
C15 0.113(7) 0.069(5) 0.090(6) 0.043(5) -0.021(6) -0.020(5)
C16 0.105(7) 0.078(6) 0.116(7) 0.044(5) 0.000(6) -0.007(6)
C17 0.120(7) 0.068(6) 0.091(7) 0.021(5) 0.002(6) -0.008(6)
C18 0.075(5) 0.069(4) 0.033(4) 0.020(3) 0.005(4) 0.009(4)
C19 0.091(5) 0.075(5) 0.048(4) 0.019(4) 0.005(4) -0.004(4)
C20 0.124(7) 0.104(7) 0.063(6) 0.006(6) 0.003(6) -0.010(6)
C21 0.106(7) 0.102(7) 0.084(7) 0.012(6) -0.003(6) -0.020(6)
C22 0.120(7) 0.083(6) 0.087(7) 0.022(5) 0.001(6) -0.004(6)
C23 0.076(4) 0.056(3) 0.057(3) 0.032(3) 0.009(3) 0.023(3)
C24 0.087(5) 0.057(4) 0.073(4) 0.033(3) 0.013(4) 0.029(4)
C25 0.128(7) 0.071(6) 0.132(7) 0.029(6) -0.003(7) 0.023(6)
C26 0.133(7) 0.081(6) 0.129(7) 0.022(6) 0.029(7) 0.039(6)
C27 0.136(7) 0.089(6) 0.114(7) 0.044(6) -0.015(6) 0.037(6)
C28 0.063(3) 0.045(3) 0.038(3) 0.026(2) 0.012(3) 0.019(2)
C29 0.060(3) 0.044(3) 0.030(3) 0.022(2) 0.008(3) 0.014(3)
C30 0.060(3) 0.055(3) 0.034(3) 0.026(2) 0.011(3) 0.018(3)
C31 0.058(4) 0.060(4) 0.035(3) 0.019(3) 0.019(3) 0.026(3)
C32 0.118(7) 0.092(6) 0.092(7) 0.013(6) 0.015(6) 0.047(6)
C33 0.098(5) 0.054(4) 0.051(4) 0.015(3) 0.011(4) 0.037(4)
C34 0.134(7) 0.064(5) 0.086(6) 0.018(5) 0.009(6) 0.038(5)
C35 0.128(7) 0.080(6) 0.075(6) 0.001(5) 0.007(6) 0.051(5)
C36 0.081(4) 0.045(3) 0.044(3) 0.020(3) 0.014(3) 0.024(3)
C37 0.117(6) 0.071(5) 0.069(5) 0.026(4) 0.006(5) 0.041(4)
C38 0.135(7) 0.081(5) 0.084(6) 0.019(5) 0.006(6) 0.050(5)
C39 0.146(8) 0.092(6) 0.113(7) 0.039(6) 0.001(7) 0.056(6)
C40 0.152(8) 0.094(7) 0.118(8) 0.023(6) 0.005(7) 0.045(6)
C41 0.154(8) 0.104(7) 0.111(7) 0.017(6) 0.019(7) 0.061(6)
Co5 0.0416(6) 0.0323(5) 0.0235(5) 0.0133(4) 0.0054(4) 0.0084(4)

loop_
_atom_type_symbol
_atom_type_description
_atom_type_scat_dispersion_real
_atom_type_scat_dispersion_imag
_atom_type_scat_source
C C 0.0033 0.0016 'International Tables Vol C Tables 4.2.6.8 and 6.1.1.4'
H H 0.0000 0.0000 'International Tables Vol C Tables 4.2.6.8 and 6.1.1.4'
Co Co 0.3494 0.9721 'International Tables Vol C Tables 4.2.6.8 and 6.1.1.4'
Dy Dy -0.1892 4.4098 'International Tables Vol C Tables 4.2.6.8 and 6.1.1.4'
N N 0.0061 0.0033 'International Tables Vol C Tables 4.2.6.8 and 6.1.1.4'
O O 0.0106 0.0060 'International Tables Vol C Tables 4.2.6.8 and 6.1.1.4'

loop_
_geom_angle_atom_site_label_1
_geom_angle_atom_site_label_2
_geom_angle_atom_site_label_3
_geom_angle
_geom_angle_site_symmetry_1
_geom_angle_site_symmetry_3
O39 Dy1 O41 86.6(2) . .
O39 Dy1 O4 84.0(2) . .
O41 Dy1 O4 80.4(2) . .
O39 Dy1 O5 139.22(19) . .
O41 Dy1 O5 117.6(2) . .
O4 Dy1 O5 129.71(18) . .
O39 Dy1 O42 82.4(2) . .
O41 Dy1 O42 78.3(2) . .
O4 Dy1 O42 155.30(19) . .
O5 Dy1 O42 72.20(19) . .
O39 Dy1 O3 105.2(2) . .
O41 Dy1 O3 146.3(2) . .
O4 Dy1 O3 69.94(18) . .
O5 Dy1 O3 73.45(18) . .
O42 Dy1 O3 133.76(18) . .
O39 Dy1 O1 78.42(19) . .
O41 Dy1 O1 150.3(2) . .
O4 Dy1 O1 122.58(19) . .
O5 Dy1 O1 64.48(17) . .
O42 Dy1 O1 74.47(19) . .
O3 Dy1 O1 63.17(16) . .
O39 Dy1 O11 156.9(2) . .
O41 Dy1 O11 73.9(2) . .
O4 Dy1 O11 80.85(19) . .
O5 Dy1 O11 63.00(18) . .
O42 Dy1 O11 104.9(2) . .
O3 Dy1 O11 85.72(18) . .
O1 Dy1 O11 124.49(17) . .
O39 Dy1 Co5 107.96(15) . 2_676
O41 Dy1 Co5 136.01(19) . 2_676
O4 Dy1 Co5 140.81(14) . 2_676
O5 Dy1 Co5 31.87(13) . 2_676
O42 Dy1 Co5 63.53(14) . 2_676
O3 Dy1 Co5 70.90(11) . 2_676
O1 Dy1 Co5 33.81(12) . 2_676
O11 Dy1 Co5 94.72(13) . 2_676
O39 Dy1 Co5 89.53(17) . .
O41 Dy1 Co5 174.08(19) . .
O4 Dy1 Co5 94.76(14) . .
O5 Dy1 Co5 68.15(14) . .
O42 Dy1 Co5 105.63(14) . .
O3 Dy1 Co5 31.43(11) . .
O1 Dy1 Co5 31.99(12) . .
O11 Dy1 Co5 108.87(14) . .
Co5 Dy1 Co5 49.64(3) 2_676 .
O36 Dy2 O4 175.5(2) . .
O36 Dy2 O38 94.7(2) . .
O4 Dy2 O38 85.94(19) . .
O36 Dy2 O40 87.8(3) . .
O4 Dy2 O40 96.7(2) . .
O38 Dy2 O40 79.4(2) . .
O36 Dy2 O15 82.5(2) . .
O4 Dy2 O15 93.3(2) . .
O38 Dy2 O15 77.1(2) . .
O40 Dy2 O15 153.8(2) . .
O36 Dy2 O9 87.7(2) . .
O4 Dy2 O9 89.6(2) . .
O38 Dy2 O9 151.7(2) . .
O40 Dy2 O9 128.9(2) . .
O15 Dy2 O9 75.2(2) . .
O36 Dy2 O16 96.5(2) . .
O4 Dy2 O16 84.8(2) . .
O38 Dy2 O16 153.4(2) . .
O40 Dy2 O16 77.0(2) . .
O15 Dy2 O16 128.2(2) . .
O9 Dy2 O16 53.1(2) . .
O36 Dy2 C23 93.3(3) . .
O4 Dy2 C23 85.9(2) . .
O38 Dy2 C23 171.6(3) . .
O40 Dy2 C23 103.4(3) . .
O15 Dy2 C23 101.5(3) . .
O9 Dy2 C23 26.4(3) . .
O16 Dy2 C23 26.8(3) . .
H1E O1 Co5 121.2 . .
H1E O1 Co5 109.6 . 2_676
Co5 O1 Co5 97.9(2) . 2_676
H1E O1 Dy1 119.1 . .
Co5 O1 Dy1 104.5(2) . .
Co5 O1 Dy1 100.8(2) 2_676 .
H1E O1 H1E 0.0 . .
Co5 O1 H1E 121.2 . .
Co5 O1 H1E 109.6 2_676 .
Dy1 O1 H1E 119.1 . .
C29 O3 Co5 109.1(5) . .
C29 O3 Dy1 111.7(4) . .
Co5 O3 Dy1 107.0(2) . .
C28 O4 Dy2 121.0(4) . .
C28 O4 Dy1 116.3(4) . .
Dy2 O4 Dy1 122.2(2) . .
C1 O5 Co5 126.2(5) . 2_676
C1 O5 Dy1 126.1(5) . .
Co5 O5 Dy1 107.2(2) 2_676 .
C23 O9 Dy2 94.0(6) . .
C6 O11 C7 116.8(7) . .
C6 O11 Dy1 118.4(5) . .
C7 O11 Dy1 124.3(5) . .
C13 O12 Co5 127.4(5) . 2_676
C31 O14 C30 120.8(7) . .
C31 O14 Co5 126.7(6) . .
C30 O14 Co5 112.5(5) . .
Dy2 O15 H15E 111.0 . .
Dy2 O15 H15F 110.9 . .
H15E O15 H15F 109.1 . .
C23 O16 Dy2 93.2(6) . .
C37 O35 H35 109.5 . .
C18 O36 Dy2 170.6(7) . .
C36 O38 Dy2 142.0(6) . .
C36 O39 Dy1 133.7(6) . .
C8 O40 Dy2 123.6(6) . .
C8 O41 Dy1 156.4(7) . .
C13 O42 Dy1 137.8(6) . .
H43B O43 H43C 110.1 . .
H44C O44 H44D 108.5 . .
H45C O45 H45A 110.4 . .
O5 C1 C2 124.8(8) . .
O5 C1 C6 116.5(7) . .
C2 C1 C6 118.7(8) . .
C1 C2 C3 119.6(9) . .
C1 C2 C31 121.8(8) . 2_676
C3 C2 C31 118.6(8) . 2_676
C4 C3 C2 121.3(9) . .
C4 C3 H3 119.4 . .
C2 C3 H3 119.4 . .
C3 C4 C5 119.4(10) . .
C3 C4 H4 120.3 . .
C5 C4 H4 120.3 . .
C6 C5 C4 119.4(9) . .
C6 C5 H5 120.3 . .
C4 C5 H5 120.3 . .
C5 C6 C1 121.7(9) . .
C5 C6 O11 124.4(8) . .
C1 C6 O11 113.9(7) . .
O11 C7 H7A 109.5 . .
O11 C7 H7B 109.5 . .
H7A C7 H7B 109.5 . .
O11 C7 H7C 109.5 . .
H7A C7 H7C 109.5 . .
H7B C7 H7C 109.5 . .
O40 C8 O41 124.1(9) . .
O40 C8 C9 117.4(9) . .
O41 C8 C9 118.5(9) . .
C10 C9 C11 118.9(13) . .
C10 C9 C8 115.4(10) . .
C11 C9 C8 111.3(9) . .
C10 C9 C12 105.3(11) . .
C11 C9 C12 101.5(11) . .
C8 C9 C12 101.5(10) . .
C9 C10 H10A 109.5 . .
C9 C10 H10B 109.5 . .
H10A C10 H10B 109.5 . .
C9 C10 H10C 109.5 . .
H10A C10 H10C 109.5 . .
H10B C10 H10C 109.5 . .
C9 C11 H11A 109.5 . .
C9 C11 H11B 109.5 . .
H11A C11 H11B 109.5 . .
C9 C11 H11C 109.5 . .
H11A C11 H11C 109.5 . .
H11B C11 H11C 109.5 . .
C9 C12 H12A 109.5 . .
C9 C12 H12B 109.5 . .
H12A C12 H12B 109.5 . .
C9 C12 H12C 109.5 . .
H12A C12 H12C 109.5 . .
H12B C12 H12C 109.5 . .
O42 C13 O12 125.4(8) . .
O42 C13 C14 120.5(8) . .
O12 C13 C14 114.1(7) . .
C16 C14 C15 114.2(11) . .
C16 C14 C17 102.6(10) . .
C15 C14 C17 109.7(11) . .
C16 C14 C13 107.8(9) . .
C15 C14 C13 113.2(8) . .
C17 C14 C13 108.8(9) . .
C14 C15 H15A 109.5 . .
C14 C15 H15B 109.5 . .
H15A C15 H15B 109.5 . .
C14 C15 H15C 109.5 . .
H15A C15 H15C 109.5 . .
H15B C15 H15C 109.5 . .
C14 C16 H16A 109.5 . .
C14 C16 H16B 109.5 . .
H16A C16 H16B 109.5 . .
C14 C16 H16C 109.5 . .
H16A C16 H16C 109.5 . .
H16B C16 H16C 109.5 . .
C14 C17 H17A 109.5 . .
C14 C17 H17B 109.5 . .
H17A C17 H17B 109.5 . .
C14 C17 H17C 109.5 . .
H17A C17 H17C 109.5 . .
H17B C17 H17C 109.5 . .
O37 C18 O36 120.7(9) . .
O37 C18 C19 121.2(9) . .
O36 C18 C19 118.0(9) . .
C20 C19 C18 111.3(10) . .
C20 C19 C22 108.6(12) . .
C18 C19 C22 110.5(10) . .
C20 C19 C21 114.0(11) . .
C18 C19 C21 105.7(10) . .
C22 C19 C21 106.5(11) . .
C19 C20 H20A 109.5 . .
C19 C20 H20B 109.5 . .
H20A C20 H20B 109.5 . .
C19 C20 H20C 109.5 . .
H20A C20 H20C 109.5 . .
H20B C20 H20C 109.5 . .
C19 C21 H21A 109.5 . .
C19 C21 H21B 109.5 . .
H21A C21 H21B 109.5 . .
C19 C21 H21C 109.5 . .
H21A C21 H21C 109.5 . .
H21B C21 H21C 109.5 . .
C19 C22 H22A 109.5 . .
C19 C22 H22B 109.5 . .
H22A C22 H22B 109.5 . .
C19 C22 H22C 109.5 . .
H22A C22 H22C 109.5 . .
H22B C22 H22C 109.5 . .
O9 C23 O16 119.6(8) . .
O9 C23 C24 121.2(9) . .
O16 C23 C24 119.3(10) . .
O9 C23 Dy2 59.7(5) . .
O16 C23 Dy2 60.0(5) . .
C24 C23 Dy2 175.7(7) . .
C27 C24 C26 118.9(12) . .
C27 C24 C25 104.4(11) . .
C26 C24 C25 105.9(11) . .
C27 C24 C23 107.4(9) . .
C26 C24 C23 111.4(10) . .
C25 C24 C23 108.3(10) . .
C24 C25 H25A 109.5 . .
C24 C25 H25B 109.5 . .
H25A C25 H25B 109.5 . .
C24 C25 H25C 109.5 . .
H25A C25 H25C 109.5 . .
H25B C25 H25C 109.5 . .
C24 C26 H26A 109.5 . .
C24 C26 H26B 109.5 . .
H26A C26 H26B 109.5 . .
C24 C26 H26C 109.5 . .
H26A C26 H26C 109.5 . .
H26B C26 H26C 109.5 . .
C24 C27 H27A 109.5 . .
C24 C27 H27B 109.5 . .
H27A C27 H27B 109.5 . .
C24 C27 H27C 109.5 . .
H27A C27 H27C 109.5 . .
H27B C27 H27C 109.5 . .
O4 C28 C29 109.9(6) . .
O4 C28 H28A 109.7 . .
C29 C28 H28A 109.7 . .
O4 C28 H28B 109.7 . .
C29 C28 H28B 109.7 . .
H28A C28 H28B 108.2 . .
O3 C29 C30 107.3(6) . .
O3 C29 C28 107.3(7) . .
C30 C29 C28 112.2(7) . .
O3 C29 H29 110.0 . .
C30 C29 H29 110.0 . .
C28 C29 H29 110.0 . .
O14 C30 C29 109.3(6) . .
O14 C30 H30A 109.8 . .
C29 C30 H30A 109.8 . .
O14 C30 H30B 109.8 . .
C29 C30 H30B 109.8 . .
H30A C30 H30B 108.3 . .
O14 C31 C2 126.3(8) . 2_676
O14 C31 H31 116.9 . .
C2 C31 H31 116.9 2_676 .
C33 C32 H32A 109.5 . .
C33 C32 H32B 109.5 . .
H32A C32 H32B 109.5 . .
C33 C32 H32C 109.5 . .
H32A C32 H32C 109.5 . .
H32B C32 H32C 109.5 . .
C34 C33 C32 109.2(11) . .
C34 C33 C36 109.9(9) . .
C32 C33 C36 106.9(9) . .
C34 C33 C35 108.5(10) . .
C32 C33 C35 111.8(11) . .
C36 C33 C35 110.5(9) . .
C33 C34 H34A 109.5 . .
C33 C34 H34B 109.5 . .
H34A C34 H34B 109.5 . .
C33 C34 H34C 109.5 . .
H34A C34 H34C 109.5 . .
H34B C34 H34C 109.5 . .
C33 C35 H35A 109.5 . .
C33 C35 H35B 109.5 . .
H35A C35 H35B 109.5 . .
C33 C35 H35C 109.5 . .
H35A C35 H35C 109.5 . .
H35B C35 H35C 109.5 . .
O38 C36 O39 124.0(8) . .
O38 C36 C33 119.9(8) . .
O39 C36 C33 116.1(8) . .
O34 C37 O35 121.1(11) . .
O34 C37 C38 125.3(12) . .
O35 C37 C38 113.6(11) . .
C40 C38 C39 111.0(13) . .
C40 C38 C37 104.6(13) . .
C39 C38 C37 111.4(11) . .
C40 C38 C41 111.2(12) . .
C39 C38 C41 110.1(14) . .
C37 C38 C41 108.4(12) . .
C38 C39 H39A 109.5 . .
C38 C39 H39B 109.5 . .
H39A C39 H39B 109.5 . .
C38 C39 H39C 109.5 . .
H39A C39 H39C 109.5 . .
H39B C39 H39C 109.5 . .
C38 C40 H40A 109.5 . .
C38 C40 H40B 109.5 . .
H40A C40 H40B 109.5 . .
C38 C40 H40C 109.5 . .
H40A C40 H40C 109.5 . .
H40B C40 H40C 109.5 . .
C38 C41 H41A 109.5 . .
C38 C41 H41B 109.5 . .
H41A C41 H41B 109.5 . .
C38 C41 H41C 109.5 . .
H41A C41 H41C 109.5 . .
H41B C41 H41C 109.5 . .
O14 Co5 O5 93.8(3) . 2_676
O14 Co5 O12 86.5(3) . 2_676
O5 Co5 O12 93.5(2) 2_676 2_676
O14 Co5 O3 85.5(2) . .
O5 Co5 O3 176.7(2) 2_676 .
O12 Co5 O3 89.7(2) 2_676 .
O14 Co5 O1 97.3(2) . .
O5 Co5 O1 92.2(2) 2_676 .
O12 Co5 O1 172.9(2) 2_676 .
O3 Co5 O1 84.7(2) . .
O14 Co5 O1 178.2(2) . 2_676
O5 Co5 O1 84.5(2) 2_676 2_676
O12 Co5 O1 94.2(2) 2_676 2_676
O3 Co5 O1 96.1(2) . 2_676
O1 Co5 O1 82.1(2) . 2_676
O14 Co5 Co5 138.69(19) . 2_676
O5 Co5 Co5 87.81(17) 2_676 2_676
O12 Co5 Co5 134.61(19) 2_676 2_676
O3 Co5 Co5 90.57(16) . 2_676
O1 Co5 Co5 41.45(15) . 2_676
O1 Co5 Co5 40.66(15) 2_676 2_676
O14 Co5 Dy1 133.2(2) . 2_676
O5 Co5 Dy1 40.89(15) 2_676 2_676
O12 Co5 Dy1 85.67(16) 2_676 2_676
O3 Co5 Dy1 140.48(16) . 2_676
O1 Co5 Dy1 95.94(15) . 2_676
O1 Co5 Dy1 45.39(15) 2_676 2_676
Co5 Co5 Dy1 66.35(4) 2_676 2_676
O14 Co5 Dy1 87.3(2) . .
O5 Co5 Dy1 135.23(17) 2_676 .
O12 Co5 Dy1 131.17(17) 2_676 .
O3 Co5 Dy1 41.53(15) . .
O1 Co5 Dy1 43.52(15) . .
O1 Co5 Dy1 93.33(16) 2_676 .
Co5 Co5 Dy1 64.01(4) 2_676 .
Dy1 Co5 Dy1 130.36(3) 2_676 .

loop_
_geom_bond_atom_site_label_1
_geom_bond_atom_site_label_2
_geom_bond_distance
_geom_bond_site_symmetry_2
Dy1 O39 2.264(6) .
Dy1 O41 2.272(6) .
Dy1 O4 2.330(5) .
Dy1 O5 2.347(5) .
Dy1 O42 2.384(5) .
Dy1 O3 2.419(5) .
Dy1 O1 2.481(5) .
Dy1 O11 2.532(6) .
Dy1 Co5 3.4238(10) 2_676
Dy1 Co5 3.4889(12) .
Dy2 O36 2.203(6) .
Dy2 O4 2.254(5) .
Dy2 O38 2.288(5) .
Dy2 O40 2.307(7) .
Dy2 O15 2.375(6) .
Dy2 O9 2.421(6) .
Dy2 O16 2.427(6) .
Dy2 C23 2.798(9) .
O1 H1E 0.8500 .
O1 Co5 1.909(5) .
O1 Co5 1.940(5) 2_676
O1 H1E 0.8500 .
O3 C29 1.440(9) .
O3 Co5 1.903(5) .
O4 C28 1.421(9) .
O5 C1 1.334(10) .
O5 Co5 1.893(5) 2_676
O9 C23 1.245(12) .
O11 C6 1.392(10) .
O11 C7 1.443(10) .
O12 C13 1.276(10) .
O12 Co5 1.894(5) 2_676
O14 C31 1.272(10) .
O14 C30 1.475(10) .
O14 Co5 1.884(6) .
O15 H15E 0.8501 .
O15 H15F 0.8501 .
O16 C23 1.262(12) .
O34 C37 1.221(13) .
O35 C37 1.325(14) .
O35 H35 0.8200 .
O36 C18 1.261(11) .
O37 C18 1.255(11) .
O38 C36 1.246(10) .
O39 C36 1.270(10) .
O40 C8 1.245(11) .
O41 C8 1.257(11) .
O42 C13 1.236(10) .
O43 H43B 0.8501 .
O43 H43C 0.8500 .
O44 H44C 0.8500 .
O44 H44D 0.8501 .
O45 H45C 0.8500 .
O45 H45A 0.8501 .
C1 C2 1.383(12) .
C1 C6 1.392(12) .
C2 C3 1.393(12) .
C2 C31 1.439(12) 2_676
C3 C4 1.370(14) .
C3 H3 0.9300 .
C4 C5 1.395(13) .
C4 H4 0.9300 .
C5 C6 1.371(12) .
C5 H5 0.9300 .
C7 H7A 0.9600 .
C7 H7B 0.9600 .
C7 H7C 0.9600 .
C8 C9 1.516(13) .
C9 C10 1.415(16) .
C9 C11 1.466(16) .
C9 C12 1.576(18) .
C10 H10A 0.9600 .
C10 H10B 0.9600 .
C10 H10C 0.9600 .
C11 H11A 0.9600 .
C11 H11B 0.9600 .
C11 H11C 0.9600 .
C12 H12A 0.9600 .
C12 H12B 0.9600 .
C12 H12C 0.9600 .
C13 C14 1.518(12) .
C14 C16 1.450(17) .
C14 C15 1.456(14) .
C14 C17 1.510(16) .
C15 H15A 0.9600 .
C15 H15B 0.9600 .
C15 H15C 0.9600 .
C16 H16A 0.9600 .
C16 H16B 0.9600 .
C16 H16C 0.9600 .
C17 H17A 0.9600 .
C17 H17B 0.9600 .
C17 H17C 0.9600 .
C18 C19 1.500(14) .
C19 C20 1.494(16) .
C19 C22 1.522(18) .
C19 C21 1.536(19) .
C20 H20A 0.9600 .
C20 H20B 0.9600 .
C20 H20C 0.9600 .
C21 H21A 0.9600 .
C21 H21B 0.9600 .
C21 H21C 0.9600 .
C22 H22A 0.9600 .
C22 H22B 0.9600 .
C22 H22C 0.9600 .
C23 C24 1.521(13) .
C24 C27 1.454(16) .
C24 C26 1.462(17) .
C24 C25 1.515(18) .
C25 H25A 0.9600 .
C25 H25B 0.9600 .
C25 H25C 0.9600 .
C26 H26A 0.9600 .
C26 H26B 0.9600 .
C26 H26C 0.9600 .
C27 H27A 0.9600 .
C27 H27B 0.9600 .
C27 H27C 0.9600 .
C28 C29 1.504(11) .
C28 H28A 0.9700 .
C28 H28B 0.9700 .
C29 C30 1.505(11) .
C29 H29 0.9800 .
C30 H30A 0.9700 .
C30 H30B 0.9700 .
C31 C2 1.439(12) 2_676
C31 H31 0.9300 .
C32 C33 1.488(17) .
C32 H32A 0.9600 .
C32 H32B 0.9600 .
C32 H32C 0.9600 .
C33 C34 1.481(16) .
C33 C36 1.513(12) .
C33 C35 1.519(15) .
C34 H34A 0.9600 .
C34 H34B 0.9600 .
C34 H34C 0.9600 .
C35 H35A 0.9600 .
C35 H35B 0.9600 .
C35 H35C 0.9600 .
C37 C38 1.535(16) .
C38 C40 1.48(2) .
C38 C39 1.522(18) .
C38 C41 1.53(2) .
C39 H39A 0.9600 .
C39 H39B 0.9600 .
C39 H39C 0.9600 .
C40 H40A 0.9600 .
C40 H40B 0.9600 .
C40 H40C 0.9600 .
C41 H41A 0.9600 .
C41 H41B 0.9600 .
C41 H41C 0.9600 .
Co5 O5 1.893(5) 2_676
Co5 O12 1.894(5) 2_676
Co5 O1 1.940(5) 2_676
Co5 Co5 2.902(2) 2_676
Co5 Dy1 3.4238(10) 2_676

loop_
_geom_torsion_atom_site_label_1
_geom_torsion_atom_site_label_2
_geom_torsion_atom_site_label_3
_geom_torsion_atom_site_label_4
_geom_torsion
_geom_torsion_site_symmetry_1
_geom_torsion_site_symmetry_4
O39 Dy1 O1 H1E -30.9 . .
O41 Dy1 O1 H1E 30.3 . .
O4 Dy1 O1 H1E -105.9 . .
O5 Dy1 O1 H1E 131.7 . .
O42 Dy1 O1 H1E 54.4 . .
O3 Dy1 O1 H1E -144.7 . .
O11 Dy1 O1 H1E 152.0 . .
Co5 Dy1 O1 H1E 119.8 2_676 .
Co5 Dy1 O1 H1E -139.1 . .
O39 Dy1 O1 Co5 108.2(3) . .
O41 Dy1 O1 Co5 169.4(4) . .
O4 Dy1 O1 Co5 33.2(3) . .
O5 Dy1 O1 Co5 -89.2(2) . .
O42 Dy1 O1 Co5 -166.5(3) . .
O3 Dy1 O1 Co5 -5.64(19) . .
O11 Dy1 O1 Co5 -69.0(3) . .
Co5 Dy1 O1 Co5 -101.2(3) 2_676 .
O39 Dy1 O1 Co5 -150.7(3) . 2_676
O41 Dy1 O1 Co5 -89.5(5) . 2_676
O4 Dy1 O1 Co5 134.3(2) . 2_676
O5 Dy1 O1 Co5 11.97(18) . 2_676
O42 Dy1 O1 Co5 -65.4(2) . 2_676
O3 Dy1 O1 Co5 95.5(2) . 2_676
O11 Dy1 O1 Co5 32.2(3) . 2_676
Co5 Dy1 O1 Co5 101.2(3) . 2_676
O39 Dy1 O3 C29 56.9(5) . .
O41 Dy1 O3 C29 -50.4(6) . .
O4 Dy1 O3 C29 -20.6(4) . .
O5 Dy1 O3 C29 -165.5(5) . .
O42 Dy1 O3 C29 151.0(5) . .
O1 Dy1 O3 C29 125.2(5) . .
O11 Dy1 O3 C29 -102.5(5) . .
Co5 Dy1 O3 C29 161.0(5) 2_676 .
Co5 Dy1 O3 C29 119.4(5) . .
O39 Dy1 O3 Co5 -62.5(3) . .
O41 Dy1 O3 Co5 -169.8(3) . .
O4 Dy1 O3 Co5 -140.1(3) . .
O5 Dy1 O3 Co5 75.0(2) . .
O42 Dy1 O3 Co5 31.6(4) . .
O1 Dy1 O3 Co5 5.73(19) . .
O11 Dy1 O3 Co5 138.1(2) . .
Co5 Dy1 O3 Co5 41.61(17) 2_676 .
O36 Dy2 O4 C28 37(3) . .
O38 Dy2 O4 C28 134.5(6) . .
O40 Dy2 O4 C28 -146.7(5) . .
O15 Dy2 O4 C28 57.6(5) . .
O9 Dy2 O4 C28 -17.5(5) . .
O16 Dy2 O4 C28 -70.5(5) . .
C23 Dy2 O4 C28 -43.6(6) . .
O36 Dy2 O4 Dy1 -135(3) . .
O38 Dy2 O4 Dy1 -37.4(3) . .
O40 Dy2 O4 Dy1 41.5(3) . .
O15 Dy2 O4 Dy1 -114.2(3) . .
O9 Dy2 O4 Dy1 170.6(3) . .
O16 Dy2 O4 Dy1 117.7(3) . .
C23 Dy2 O4 Dy1 144.5(3) . .
O39 Dy1 O4 C28 -118.6(5) . .
O41 Dy1 O4 C28 153.8(5) . .
O5 Dy1 O4 C28 35.8(6) . .
O42 Dy1 O4 C28 -175.5(5) . .
O3 Dy1 O4 C28 -10.0(5) . .
O1 Dy1 O4 C28 -46.5(5) . .
O11 Dy1 O4 C28 78.8(5) . .
Co5 Dy1 O4 C28 -7.4(6) 2_676 .
Co5 Dy1 O4 C28 -29.6(5) . .
O39 Dy1 O4 Dy2 53.6(3) . .
O41 Dy1 O4 Dy2 -34.0(3) . .
O5 Dy1 O4 Dy2 -152.0(2) . .
O42 Dy1 O4 Dy2 -3.3(7) . .
O3 Dy1 O4 Dy2 162.2(3) . .
O1 Dy1 O4 Dy2 125.7(3) . .
O11 Dy1 O4 Dy2 -109.0(3) . .
Co5 Dy1 O4 Dy2 164.73(11) 2_676 .
Co5 Dy1 O4 Dy2 142.6(2) . .
O39 Dy1 O5 C1 -158.9(6) . .
O41 Dy1 O5 C1 -38.7(7) . .
O4 Dy1 O5 C1 62.2(7) . .
O42 Dy1 O5 C1 -104.6(7) . .
O3 Dy1 O5 C1 106.8(6) . .
O1 Dy1 O5 C1 174.5(7) . .
O11 Dy1 O5 C1 13.1(6) . .
Co5 Dy1 O5 C1 -172.9(8) 2_676 .
Co5 Dy1 O5 C1 139.7(6) . .
O39 Dy1 O5 Co5 14.0(4) . 2_676
O41 Dy1 O5 Co5 134.2(3) . 2_676
O4 Dy1 O5 Co5 -124.9(3) . 2_676
O42 Dy1 O5 Co5 68.3(3) . 2_676
O3 Dy1 O5 Co5 -80.3(2) . 2_676
O1 Dy1 O5 Co5 -12.6(2) . 2_676
O11 Dy1 O5 Co5 -174.0(3) . 2_676
Co5 Dy1 O5 Co5 -47.43(19) . 2_676
O36 Dy2 O9 C23 102.2(6) . .
O4 Dy2 O9 C23 -81.4(6) . .
O38 Dy2 O9 C23 -162.1(6) . .
O40 Dy2 O9 C23 16.9(7) . .
O15 Dy2 O9 C23 -174.9(6) . .
O16 Dy2 O9 C23 2.4(5) . .
O39 Dy1 O11 C6 155.5(6) . .
O41 Dy1 O11 C6 122.3(6) . .
O4 Dy1 O11 C6 -155.1(6) . .
O5 Dy1 O11 C6 -11.2(6) . .
O42 Dy1 O11 C6 49.5(6) . .
O3 Dy1 O11 C6 -84.7(6) . .
O1 Dy1 O11 C6 -31.7(7) . .
Co5 Dy1 O11 C6 -14.3(6) 2_676 .
Co5 Dy1 O11 C6 -63.2(6) . .
O39 Dy1 O11 C7 -16.2(10) . .
O41 Dy1 O11 C7 -49.4(7) . .
O4 Dy1 O11 C7 33.2(7) . .
O5 Dy1 O11 C7 177.1(7) . .
O42 Dy1 O11 C7 -122.2(7) . .
O3 Dy1 O11 C7 103.5(7) . .
O1 Dy1 O11 C7 156.6(6) . .
Co5 Dy1 O11 C7 173.9(6) 2_676 .
Co5 Dy1 O11 C7 125.1(6) . .
O36 Dy2 O16 C23 -84.5(6) . .
O4 Dy2 O16 C23 91.1(6) . .
O38 Dy2 O16 C23 161.2(6) . .
O40 Dy2 O16 C23 -170.8(6) . .
O15 Dy2 O16 C23 1.0(7) . .
O9 Dy2 O16 C23 -2.3(5) . .
O4 Dy2 O36 C18 -93(5) . .
O38 Dy2 O36 C18 169(4) . .
O40 Dy2 O36 C18 90(4) . .
O15 Dy2 O36 C18 -114(4) . .
O9 Dy2 O36 C18 -39(4) . .
O16 Dy2 O36 C18 13(4) . .
C23 Dy2 O36 C18 -13(4) . .
O36 Dy2 O38 C36 166.6(10) . .
O4 Dy2 O38 C36 -9.0(10) . .
O40 Dy2 O38 C36 -106.5(11) . .
O15 Dy2 O38 C36 85.4(10) . .
O9 Dy2 O38 C36 72.7(12) . .
O16 Dy2 O38 C36 -78.8(12) . .
C23 Dy2 O38 C36 4(3) . .
O41 Dy1 O39 C36 29.9(8) . .
O4 Dy1 O39 C36 -50.8(8) . .
O5 Dy1 O39 C36 159.8(7) . .
O42 Dy1 O39 C36 108.5(8) . .
O3 Dy1 O39 C36 -118.1(8) . .
O1 Dy1 O39 C36 -175.9(8) . .
O11 Dy1 O39 C36 -1.9(12) . .
Co5 Dy1 O39 C36 167.5(8) 2_676 .
Co5 Dy1 O39 C36 -145.7(8) . .
O36 Dy2 O40 C8 147.4(8) . .
O4 Dy2 O40 C8 -32.4(8) . .
O38 Dy2 O40 C8 52.2(8) . .
O15 Dy2 O40 C8 79.2(10) . .
O9 Dy2 O40 C8 -127.3(7) . .
O16 Dy2 O40 C8 -115.5(8) . .
C23 Dy2 O40 C8 -119.7(8) . .
O39 Dy1 O41 C8 -52.1(16) . .
O4 Dy1 O41 C8 32.3(16) . .
O5 Dy1 O41 C8 162.3(15) . .
O42 Dy1 O41 C8 -135.1(16) . .
O3 Dy1 O41 C8 60.5(17) . .
O1 Dy1 O41 C8 -111.4(15) . .
O11 Dy1 O41 C8 115.5(16) . .
Co5 Dy1 O41 C8 -164.6(15) 2_676 .
Co5 Dy1 O41 C8 -3(3) . .
O39 Dy1 O42 C13 111.0(10) . .
O41 Dy1 O42 C13 -160.9(10) . .
O4 Dy1 O42 C13 168.1(9) . .
O5 Dy1 O42 C13 -36.7(10) . .
O3 Dy1 O42 C13 7.1(11) . .
O1 Dy1 O42 C13 31.0(10) . .
O11 Dy1 O42 C13 -91.3(10) . .
Co5 Dy1 O42 C13 -3.4(9) 2_676 .
Co5 Dy1 O42 C13 23.6(10) . .
Co5 O5 C1 C2 -6.4(13) 2_676 .
Dy1 O5 C1 C2 165.2(7) . .
Co5 O5 C1 C6 174.9(6) 2_676 .
Dy1 O5 C1 C6 -13.6(11) . .
O5 C1 C2 C3 177.8(9) . .
C6 C1 C2 C3 -3.4(14) . .
O5 C1 C2 C31 0.6(15) . 2_676
C6 C1 C2 C31 179.4(9) . 2_676
C1 C2 C3 C4 3.2(16) . .
C31 C2 C3 C4 -179.5(10) 2_676 .
C2 C3 C4 C5 -0.7(17) . .
C3 C4 C5 C6 -1.3(16) . .
C4 C5 C6 C1 1.0(15) . .
C4 C5 C6 O11 179.7(9) . .
O5 C1 C6 C5 -179.8(9) . .
C2 C1 C6 C5 1.4(15) . .
O5 C1 C6 O11 1.4(12) . .
C2 C1 C6 O11 -177.4(8) . .
C7 O11 C6 C5 3.0(13) . .
Dy1 O11 C6 C5 -169.4(8) . .
C7 O11 C6 C1 -178.3(8) . .
Dy1 O11 C6 C1 9.4(10) . .
Dy2 O40 C8 O41 22.9(14) . .
Dy2 O40 C8 C9 -157.4(7) . .
Dy1 O41 C8 O40 -29(2) . .
Dy1 O41 C8 C9 151.7(12) . .
O40 C8 C9 C10 -8.1(17) . .
O41 C8 C9 C10 171.7(12) . .
O40 C8 C9 C11 -147.5(12) . .
O41 C8 C9 C11 32.2(16) . .
O40 C8 C9 C12 105.2(11) . .
O41 C8 C9 C12 -75.1(12) . .
Dy1 O42 C13 O12 4.1(17) . .
Dy1 O42 C13 C14 -176.3(7) . .
Co5 O12 C13 O42 -0.7(15) 2_676 .
Co5 O12 C13 C14 179.7(7) 2_676 .
O42 C13 C14 C16 -65.5(14) . .
O12 C13 C14 C16 114.1(11) . .
O42 C13 C14 C15 167.2(11) . .
O12 C13 C14 C15 -13.1(15) . .
O42 C13 C14 C17 45.0(14) . .
O12 C13 C14 C17 -135.3(10) . .
Dy2 O36 C18 O37 45(5) . .
Dy2 O36 C18 C19 -133(4) . .
O37 C18 C19 C20 27.2(18) . .
O36 C18 C19 C20 -154.9(12) . .
O37 C18 C19 C22 148.0(12) . .
O36 C18 C19 C22 -34.1(16) . .
O37 C18 C19 C21 -97.1(13) . .
O36 C18 C19 C21 80.8(13) . .
Dy2 O9 C23 O16 -4.2(10) . .
Dy2 O9 C23 C24 175.0(8) . .
Dy2 O16 C23 O9 4.2(10) . .
Dy2 O16 C23 C24 -175.1(8) . .
O36 Dy2 C23 O9 -78.0(6) . .
O4 Dy2 C23 O9 97.6(6) . .
O38 Dy2 C23 O9 85(2) . .
O40 Dy2 C23 O9 -166.5(5) . .
O15 Dy2 C23 O9 5.0(6) . .
O16 Dy2 C23 O9 -175.8(10) . .
O36 Dy2 C23 O16 97.8(6) . .
O4 Dy2 C23 O16 -86.6(6) . .
O38 Dy2 C23 O16 -100(2) . .
O40 Dy2 C23 O16 9.3(6) . .
O15 Dy2 C23 O16 -179.2(5) . .
O9 Dy2 C23 O16 175.8(10) . .
O36 Dy2 C23 C24 180(100) . .
O4 Dy2 C23 C24 -5(10) . .
O38 Dy2 C23 C24 -18(12) . .
O40 Dy2 C23 C24 91(10) . .
O15 Dy2 C23 C24 -97(10) . .
O9 Dy2 C23 C24 -102(11) . .
O16 Dy2 C23 C24 82(10) . .
O9 C23 C24 C27 85.6(13) . .
O16 C23 C24 C27 -95.2(13) . .
Dy2 C23 C24 C27 -175(10) . .
O9 C23 C24 C26 -142.7(12) . .
O16 C23 C24 C26 36.6(15) . .
Dy2 C23 C24 C26 -43(11) . .
O9 C23 C24 C25 -26.6(15) . .
O16 C23 C24 C25 152.6(11) . .
Dy2 C23 C24 C25 73(11) . .
Dy2 O4 C28 C29 -134.3(5) . .
Dy1 O4 C28 C29 38.0(8) . .
Co5 O3 C29 C30 43.5(7) . .
Dy1 O3 C29 C30 -74.7(7) . .
Co5 O3 C29 C28 164.3(5) . .
Dy1 O3 C29 C28 46.1(7) . .
O4 C28 C29 O3 -55.2(8) . .
O4 C28 C29 C30 62.4(9) . .
C31 O14 C30 C29 -164.9(8) . .
Co5 O14 C30 C29 13.5(8) . .
O3 C29 C30 O14 -36.5(9) . .
C28 C29 C30 O14 -154.1(7) . .
C30 O14 C31 C2 178.5(8) . 2_676
Co5 O14 C31 C2 0.4(13) . 2_676
Dy2 O38 C36 O39 21.1(17) . .
Dy2 O38 C36 C33 -156.0(8) . .
Dy1 O39 C36 O38 21.3(15) . .
Dy1 O39 C36 C33 -161.5(7) . .
C34 C33 C36 O38 -132.8(11) . .
C32 C33 C36 O38 108.9(12) . .
C35 C33 C36 O38 -13.0(15) . .
C34 C33 C36 O39 49.9(13) . .
C32 C33 C36 O39 -68.5(12) . .
C35 C33 C36 O39 169.6(10) . .
O34 C37 C38 C40 -92.6(18) . .
O35 C37 C38 C40 88.8(14) . .
O34 C37 C38 C39 147.4(15) . .
O35 C37 C38 C39 -31.3(19) . .
O34 C37 C38 C41 26(2) . .
O35 C37 C38 C41 -152.5(13) . .
C31 O14 Co5 O5 3.6(7) . 2_676
C30 O14 Co5 O5 -174.6(5) . 2_676
C31 O14 Co5 O12 96.9(7) . 2_676
C30 O14 Co5 O12 -81.3(5) . 2_676
C31 O14 Co5 O3 -173.1(7) . .
C30 O14 Co5 O3 8.6(5) . .
C31 O14 Co5 O1 -89.1(7) . .
C30 O14 Co5 O1 92.7(5) . .
C31 O14 Co5 O1 -20(9) . 2_676
C30 O14 Co5 O1 162(8) . 2_676
C31 O14 Co5 Co5 -87.4(8) . 2_676
C30 O14 Co5 Co5 94.3(5) . 2_676
C31 O14 Co5 Dy1 16.2(8) . 2_676
C30 O14 Co5 Dy1 -162.1(4) . 2_676
C31 O14 Co5 Dy1 -131.5(7) . .
C30 O14 Co5 Dy1 50.2(5) . .
C29 O3 Co5 O14 -30.0(5) . .
Dy1 O3 Co5 O14 91.1(2) . .
C29 O3 Co5 O5 -108(4) . 2_676
Dy1 O3 Co5 O5 13(4) . 2_676
C29 O3 Co5 O12 56.6(5) . 2_676
Dy1 O3 Co5 O12 177.6(2) . 2_676
C29 O3 Co5 O1 -127.8(5) . .
Dy1 O3 Co5 O1 -6.7(2) . .
C29 O3 Co5 O1 150.8(5) . 2_676
Dy1 O3 Co5 O1 -88.1(2) . 2_676
C29 O3 Co5 Co5 -168.8(4) . 2_676
Dy1 O3 Co5 Co5 -47.76(18) . 2_676
C29 O3 Co5 Dy1 139.4(4) . 2_676
Dy1 O3 Co5 Dy1 -99.6(2) . 2_676
C29 O3 Co5 Dy1 -121.1(5) . .
H1E O1 Co5 O14 59.7 . .
Co5 O1 Co5 O14 178.3(2) 2_676 .
Dy1 O1 Co5 O14 -78.3(3) . .
H1E O1 Co5 O5 -34.4 . 2_676
Co5 O1 Co5 O5 84.2(2) 2_676 2_676
Dy1 O1 Co5 O5 -172.5(2) . 2_676
H1E O1 Co5 O12 -178.1 . 2_676
Co5 O1 Co5 O12 -59.4(19) 2_676 2_676
Dy1 O1 Co5 O12 43.9(19) . 2_676
H1E O1 Co5 O3 144.5 . .
Co5 O1 Co5 O3 -96.9(2) 2_676 .
Dy1 O1 Co5 O3 6.4(2) . .
H1E O1 Co5 O1 -118.6 . 2_676
Co5 O1 Co5 O1 0.0 2_676 2_676
Dy1 O1 Co5 O1 103.4(3) . 2_676
H1E O1 Co5 Co5 -118.6 . 2_676
Dy1 O1 Co5 Co5 103.4(3) . 2_676
H1E O1 Co5 Dy1 -75.3 . 2_676
Co5 O1 Co5 Dy1 43.35(18) 2_676 2_676
Dy1 O1 Co5 Dy1 146.71(15) . 2_676
H1E O1 Co5 Dy1 138.0 . .
Co5 O1 Co5 Dy1 -103.4(3) 2_676 .
O39 Dy1 Co5 O14 34.9(2) . .
O41 Dy1 Co5 O14 -14.1(16) . .
O4 Dy1 Co5 O14 -49.0(2) . .
O5 Dy1 Co5 O14 179.9(2) . .
O42 Dy1 Co5 O14 116.9(2) . .
O3 Dy1 Co5 O14 -86.2(3) . .
O1 Dy1 Co5 O14 103.5(3) . .
O11 Dy1 Co5 O14 -130.9(2) . .
Co5 Dy1 Co5 O14 149.25(19) 2_676 .
O39 Dy1 Co5 O5 -57.8(3) . 2_676
O41 Dy1 Co5 O5 -106.9(16) . 2_676
O4 Dy1 Co5 O5 -141.7(3) . 2_676
O5 Dy1 Co5 O5 87.2(3) . 2_676
O42 Dy1 Co5 O5 24.2(3) . 2_676
O3 Dy1 Co5 O5 -178.9(3) . 2_676
O1 Dy1 Co5 O5 10.7(3) . 2_676
O11 Dy1 Co5 O5 136.3(3) . 2_676
Co5 Dy1 Co5 O5 56.5(2) 2_676 2_676
O39 Dy1 Co5 O12 118.0(3) . 2_676
O41 Dy1 Co5 O12 68.9(16) . 2_676
O4 Dy1 Co5 O12 34.1(3) . 2_676
O5 Dy1 Co5 O12 -97.0(3) . 2_676
O42 Dy1 Co5 O12 -160.0(3) . 2_676
O3 Dy1 Co5 O12 -3.1(3) . 2_676
O1 Dy1 Co5 O12 -173.5(3) . 2_676
O11 Dy1 Co5 O12 -47.9(3) . 2_676
Co5 Dy1 Co5 O12 -127.7(3) 2_676 2_676
O39 Dy1 Co5 O3 121.1(3) . .
O41 Dy1 Co5 O3 72.1(16) . .
O4 Dy1 Co5 O3 37.2(3) . .
O5 Dy1 Co5 O3 -93.9(3) . .
O42 Dy1 Co5 O3 -156.9(3) . .
O1 Dy1 Co5 O3 -170.3(3) . .
O11 Dy1 Co5 O3 -44.7(3) . .
Co5 Dy1 Co5 O3 -124.6(2) 2_676 .
O39 Dy1 Co5 O1 -68.5(3) . .
O41 Dy1 Co5 O1 -117.6(16) . .
O4 Dy1 Co5 O1 -152.4(3) . .
O5 Dy1 Co5 O1 76.4(3) . .
O42 Dy1 Co5 O1 13.5(3) . .
O3 Dy1 Co5 O1 170.3(3) . .
O11 Dy1 Co5 O1 125.6(3) . .
Co5 Dy1 Co5 O1 45.8(2) 2_676 .
O39 Dy1 Co5 O1 -143.4(2) . 2_676
O41 Dy1 Co5 O1 167.5(16) . 2_676
O4 Dy1 Co5 O1 132.68(19) . 2_676
O5 Dy1 Co5 O1 1.57(19) . 2_676
O42 Dy1 Co5 O1 -61.4(2) . 2_676
O3 Dy1 Co5 O1 95.5(3) . 2_676
O1 Dy1 Co5 O1 -74.9(3) . 2_676
O11 Dy1 Co5 O1 50.7(2) . 2_676
Co5 Dy1 Co5 O1 -29.11(14) 2_676 2_676
O39 Dy1 Co5 Co5 -114.32(15) . 2_676
O41 Dy1 Co5 Co5 -163.4(16) . 2_676
O4 Dy1 Co5 Co5 161.79(13) . 2_676
O5 Dy1 Co5 Co5 30.68(14) . 2_676
O42 Dy1 Co5 Co5 -32.31(17) . 2_676
O3 Dy1 Co5 Co5 124.6(2) . 2_676
O1 Dy1 Co5 Co5 -45.8(2) . 2_676
O11 Dy1 Co5 Co5 79.84(14) . 2_676
O39 Dy1 Co5 Dy1 -114.32(15) . 2_676
O41 Dy1 Co5 Dy1 -163.4(16) . 2_676
O4 Dy1 Co5 Dy1 161.79(13) . 2_676
O5 Dy1 Co5 Dy1 30.68(14) . 2_676
O42 Dy1 Co5 Dy1 -32.31(17) . 2_676
O3 Dy1 Co5 Dy1 124.6(2) . 2_676
O1 Dy1 Co5 Dy1 -45.8(2) . 2_676
O11 Dy1 Co5 Dy1 79.84(14) . 2_676
Co5 Dy1 Co5 Dy1 0.0 2_676 2_676
